data_2012949
loop_
_publ_author_name
'H\"ubschle, Christian B.'
'Dittrich, Birger'
'Luger, Peter'

_publ_section_title
;
 <small>L</small>-Tryptophan formic acid solvate at 183K
;
_journal_issue 9
_journal_name_full 'Acta Crystallographica Section C'
_journal_page_first o540
_journal_page_last o542
_journal_paper_doi 10.1107/S0108270102012489
_journal_volume 58
_journal_year 2002
_chemical_formula_iupac 'C11 H12 N2 O2 , C H2 O2'
_chemical_formula_moiety 'C11 H12 N2 O2 , C H2 O2'
_chemical_formula_sum 'C12 H14 N2 O4'
_chemical_formula_weight 250.25
_chemical_name_common 'L-Tryptophan formic acid solvate'
_chemical_name_systematic
;
L-2-Amino-3-(1H-indol-3-yl)-propionic acid formic acid solvate
;
_space_group_IT_number 19
_symmetry_cell_setting orthorhombic
_symmetry_space_group_name_Hall 'P 2ac 2ab'
_symmetry_space_group_name_H-M 'P 21 21 21'
_atom_sites_solution_hydrogens difmap
_atom_sites_solution_primary direct
_atom_sites_solution_secondary difmap
_audit_creation_method SHELXL97
_cell_angle_alpha 90
_cell_angle_beta 90
_cell_angle_gamma 90
_cell_formula_units_Z 4
_cell_length_a 5.3163(3)
_cell_length_b 8.1348(4)
_cell_length_c 27.259(2)
_cell_measurement_reflns_used 5433
_cell_measurement_temperature 183(2)
_cell_measurement_theta_max 32.44
_cell_measurement_theta_min 2.11
_cell_volume 1178.87(12)
_computing_cell_refinement SMART
_computing_data_collection 'SMART (Siemens, 1996)'
_computing_data_reduction SMART
_computing_molecular_graphics 'ORTEPIII (Burnett & Johnson, 1996) and SCHAKAL99 (Keller & Pierrard, 1999)'
_computing_publication_material 'PLATON (Spek, 1990)'
_computing_structure_refinement 'SHELXL97 (Sheldrick, 1997)'
_computing_structure_solution 'SHELXS97 (Sheldrick, 1997)'
_diffrn_ambient_temperature 183(2)
_diffrn_measured_fraction_theta_full 0.955
_diffrn_measured_fraction_theta_max 0.955
_diffrn_measurement_device_type 'Bruker AXS SMART CCD area-detector'
_diffrn_measurement_method '\w and \f'
_diffrn_radiation_monochromator graphite
_diffrn_radiation_source 'fine-focus sealed tube'
_diffrn_radiation_type MoK\a
_diffrn_radiation_wavelength 0.71073
_diffrn_reflns_av_R_equivalents 0.064
_diffrn_reflns_av_sigmaI/netI 0.049
_diffrn_reflns_limit_h_max 8
_diffrn_reflns_limit_h_min -8
_diffrn_reflns_limit_k_max 12
_diffrn_reflns_limit_k_min -11
_diffrn_reflns_limit_l_max 41
_diffrn_reflns_limit_l_min -41
_diffrn_reflns_number 14392
_diffrn_reflns_theta_full 33.12
_diffrn_reflns_theta_max 33.12
_diffrn_reflns_theta_min 2.61
_diffrn_standards_decay_% none
_diffrn_standards_number no
_exptl_absorpt_coefficient_mu 0.107
_exptl_absorpt_correction_T_max 1.000
_exptl_absorpt_correction_T_min 0.761
_exptl_absorpt_correction_type empirical
_exptl_absorpt_process_details '(SADABS; Blessing, 1995; Siemens, 1996)'
_exptl_crystal_colour colourless
_exptl_crystal_density_diffrn 1.410
_exptl_crystal_density_meas ?
_exptl_crystal_density_method 'not measured'
_exptl_crystal_description needle
_exptl_crystal_F_000 528
_exptl_crystal_size_max 0.2
_exptl_crystal_size_mid 0.1
_exptl_crystal_size_min 0.1
_refine_diff_density_max 0.37
_refine_diff_density_min -0.24
_refine_ls_extinction_method none
_refine_ls_goodness_of_fit_ref 1.062
_refine_ls_hydrogen_treatment refall
_refine_ls_matrix_type full
_refine_ls_number_parameters 219
_refine_ls_number_reflns 2492
_refine_ls_number_restraints 0
_refine_ls_restrained_S_all 1.062
_refine_ls_R_factor_all 0.065
_refine_ls_R_factor_gt 0.051
_refine_ls_shift/su_max <0.001
_refine_ls_shift/su_mean 0.000
_refine_ls_structure_factor_coef Fsqd
_refine_ls_weighting_details 'calc w = 1/[\s^2^(Fo^2^)+(0.0702P)^2^+0.0077P] where P=(Fo^2^+2Fc^2^)/3'
_refine_ls_weighting_scheme calc
_refine_ls_wR_factor_gt 0.121
_refine_ls_wR_factor_ref 0.126
_reflns_number_gt 2104
_reflns_number_total 2492
_reflns_threshold_expression I>2\s(I)
_cod_data_source_file sk1566.cif
_cod_data_source_block I
_cod_depositor_comments
;
The following automatic conversions were performed:
'_symmetry_cell_setting' value 'Orthorhombic' changed to 'orthorhombic'
according to '/home/saulius/struct/CIF-dictionaries/cif_core.dic'
dictionary named 'cif_core.dic' version 2.4.1 from 2010-06-29.

Automatic conversion script
Id: cif_fix_enum 1527 2010-12-29 10:47:43Z saulius 

The following automatic conversions were performed:

'_symmetry_cell_setting' value 'Orthorhombic' changed to
'orthorhombic' according to
/home/saulius/struct/CIF-dictionaries/cif_core.dic dictionary named
'cif_core.dic' version 2.4.1 from 2010-06-29.

Automatic conversion script
Id: cif_fix_values 1715 2011-07-08 13:25:40Z adriana 

The following automatic conversions were performed:

'_exptl_crystal_density_meas' value 'not measured' was changed to '?'
- the value is perceived as not measured.

Automatic conversion script
Id: cif_fix_values 3008 2015-01-20 13:52:24Z robertas 
;
_cod_database_code 2012949
_cod_database_fobs_code 2012949

loop_
_symmetry_equiv_pos_as_xyz
'x, y, z'
'-x+1/2, -y, z+1/2'
'x+1/2, -y+1/2, -z'
'-x, y+1/2, -z+1/2'

loop_
_atom_site_label
_atom_site_fract_x
_atom_site_fract_y
_atom_site_fract_z
_atom_site_U_iso_or_equiv
_atom_site_adp_type
_atom_site_calc_flag
_atom_site_refinement_flags
_atom_site_occupancy
_atom_site_disorder_assembly
_atom_site_disorder_group
_atom_site_type_symbol
N1 0.8375(4) 0.1803(3) 0.95189(6) 0.0285(4) Uani d . 1 . . N
C2 0.7169(4) 0.0686(3) 0.92251(7) 0.0260(4) Uani d . 1 . . C
C3 0.5132(4) 0.1397(2) 0.90033(6) 0.0206(3) Uani d . 1 . . C
C4 0.3415(4) 0.4396(3) 0.91063(7) 0.0241(4) Uani d . 1 . . C
C5 0.3909(4) 0.5876(3) 0.93428(7) 0.0283(4) Uani d . 1 . . C
C6 0.6012(5) 0.6056(3) 0.96504(7) 0.0319(5) Uani d . 1 . . C
C7 0.7655(4) 0.4768(3) 0.97318(7) 0.0288(4) Uani d . 1 . . C
C8 0.7143(4) 0.3275(3) 0.94962(6) 0.0242(4) Uani d . 1 . . C
C9 0.5058(4) 0.3075(3) 0.91776(6) 0.0209(4) Uani d . 1 . . C
C10 0.3366(4) 0.0536(2) 0.86617(7) 0.0223(4) Uani d . 1 . . C
C11 0.3690(4) 0.0946(2) 0.81137(6) 0.0198(3) Uani d . 1 . . C
C12 0.2877(4) 0.2696(2) 0.79913(6) 0.0204(3) Uani d . 1 . . C
O13 0.0556(3) 0.29944(19) 0.80642(5) 0.0255(3) Uani d . 1 . . O
O14 0.4480(3) 0.36826(19) 0.78453(5) 0.0278(3) Uani d . 1 . . O
N15 0.6339(3) 0.0692(2) 0.79503(6) 0.0221(3) Uani d . 1 . . N
H1 0.968(6) 0.164(3) 0.9700(10) 0.035(7) Uiso d . 1 . . H
H2 0.795(6) -0.040(4) 0.9198(11) 0.039(8) Uiso d . 1 . . H
H4 0.208(5) 0.429(3) 0.8900(9) 0.026(6) Uiso d . 1 . . H
H5 0.283(6) 0.682(4) 0.9283(10) 0.035(7) Uiso d . 1 . . H
H6 0.635(5) 0.711(3) 0.9802(9) 0.029(7) Uiso d . 1 . . H
H7 0.902(5) 0.486(3) 0.9933(9) 0.021(6) Uiso d . 1 . . H
H11 0.273(6) 0.019(4) 0.7942(9) 0.031(7) Uiso d . 1 . . H
H10A 0.355(5) -0.070(3) 0.8708(9) 0.026(6) Uiso d . 1 . . H
H10B 0.167(5) 0.081(3) 0.8746(9) 0.027(6) Uiso d . 1 . . H
H15A 0.719(5) 0.162(3) 0.8003(9) 0.026(7) Uiso d . 1 . . H
H15B 0.713(7) -0.018(4) 0.8124(10) 0.041(8) Uiso d . 1 . . H
H15C 0.627(5) 0.040(3) 0.7663(10) 0.027(7) Uiso d . 1 . . H
O16 -0.2042(5) 0.7887(2) 0.84447(7) 0.0525(6) Uani d . 1 . . O
O17 -0.0386(4) 0.5973(2) 0.79702(6) 0.0362(4) Uani d . 1 . . O
C18 -0.1563(5) 0.6461(3) 0.83536(8) 0.0329(5) Uani d . 1 . . C
H17 -0.018(7) 0.478(4) 0.8008(11) 0.049(10) Uiso d . 1 . . H
H18 -0.195(6) 0.557(4) 0.8602(10) 0.037(8) Uiso d . 1 . . H

loop_
_atom_site_aniso_label
_atom_site_aniso_U_11
_atom_site_aniso_U_22
_atom_site_aniso_U_33
_atom_site_aniso_U_12
_atom_site_aniso_U_13
_atom_site_aniso_U_23
N1 0.0245(8) 0.0381(10) 0.0228(7) 0.0063(8) -0.0043(6) 0.0012(7)
C2 0.0281(10) 0.0301(10) 0.0199(7) 0.0063(8) 0.0016(7) 0.0018(7)
C3 0.0218(8) 0.0245(9) 0.0156(7) 0.0017(7) 0.0026(6) 0.0011(6)
C4 0.0251(9) 0.0253(9) 0.0218(7) 0.0024(8) 0.0000(7) -0.0019(7)
C5 0.0340(11) 0.0233(10) 0.0277(9) 0.0014(8) 0.0041(8) -0.0025(7)
C6 0.0410(12) 0.0297(11) 0.0251(8) -0.0091(10) 0.0054(8) -0.0051(8)
C7 0.0270(10) 0.0402(12) 0.0192(7) -0.0085(9) 0.0013(7) -0.0031(7)
C8 0.0222(8) 0.0329(10) 0.0174(7) 0.0003(8) 0.0018(7) 0.0003(7)
C9 0.0221(8) 0.0247(9) 0.0158(7) -0.0001(7) 0.0019(6) 0.0002(6)
C10 0.0250(9) 0.0202(9) 0.0216(7) -0.0014(7) 0.0022(7) 0.0013(6)
C11 0.0207(8) 0.0189(8) 0.0197(7) 0.0013(7) 0.0010(6) -0.0028(6)
C12 0.0231(8) 0.0212(9) 0.0168(7) 0.0015(7) -0.0027(6) -0.0007(6)
O13 0.0226(6) 0.0239(7) 0.0301(7) 0.0036(6) -0.0006(5) -0.0037(5)
O14 0.0278(7) 0.0242(7) 0.0314(7) 0.0007(6) 0.0024(6) 0.0066(6)
N15 0.0229(7) 0.0223(8) 0.0211(7) 0.0033(6) 0.0018(6) -0.0026(6)
O16 0.0837(16) 0.0243(9) 0.0495(10) 0.0205(11) -0.0049(11) -0.0030(7)
O17 0.0496(10) 0.0258(8) 0.0332(7) 0.0058(7) 0.0076(7) 0.0057(6)
C18 0.0420(12) 0.0233(10) 0.0334(10) 0.0091(9) -0.0024(9) 0.0017(8)

loop_
_atom_type_symbol
_atom_type_description
_atom_type_scat_dispersion_real
_atom_type_scat_dispersion_imag
_atom_type_scat_source
C C 0.0033 0.0016 'International Tables Vol C Tables 4.2.6.8 and 6.1.1.4'
H H 0.0000 0.0000 'International Tables Vol C Tables 4.2.6.8 and 6.1.1.4'
N N 0.0061 0.0033 'International Tables Vol C Tables 4.2.6.8 and 6.1.1.4'
O O 0.0106 0.0060 'International Tables Vol C Tables 4.2.6.8 and 6.1.1.4'

loop_
_geom_angle_atom_site_label_1
_geom_angle_atom_site_label_2
_geom_angle_atom_site_label_3
_geom_angle
_geom_angle_publ_flag
C8 N1 C2 109.31(17) yes
C8 N1 H1 123.1(19) ?
C2 N1 H1 127.6(19) ?
C3 C2 N1 110.36(19) yes
C3 C2 H2 133.1(18) ?
N1 C2 H2 116.4(18) ?
C2 C3 C9 105.98(18) ?
C2 C3 C10 125.00(19) ?
C9 C3 C10 129.00(18) ?
C5 C4 C9 118.88(19) ?
C5 C4 H4 120.9(17) ?
C9 C4 H4 120.1(17) ?
C4 C5 C6 121.1(2) ?
C4 C5 H5 119.7(18) ?
C6 C5 H5 119.1(18) ?
C7 C6 C5 121.3(2) ?
C7 C6 H6 119.2(17) ?
C5 C6 H6 119.5(17) ?
C6 C7 C8 117.4(2) ?
C6 C7 H7 122.4(16) ?
C8 C7 H7 120.1(16) ?
N1 C8 C7 130.23(19) yes
N1 C8 C9 107.57(18) yes
C7 C8 C9 122.2(2) yes
C4 C9 C8 119.01(19) ?
C4 C9 C3 134.19(18) ?
C8 C9 C3 106.77(17) ?
C3 C10 C11 115.58(16) ?
C3 C10 H10A 108.9(15) ?
C11 C10 H10A 108.9(14) ?
C3 C10 H10B 109.4(16) ?
C11 C10 H10B 106.7(15) ?
H10A C10 H10B 107(2) ?
N15 C11 C12 109.39(16) yes
N15 C11 C10 111.42(15) ?
C12 C11 C10 112.53(15) ?
N15 C11 H11 105.9(19) ?
C12 C11 H11 110.9(19) ?
C10 C11 H11 106.5(17) ?
O14 C12 O13 126.46(19) yes
O14 C12 C11 118.74(17) ?
O13 C12 C11 114.78(18) ?
C11 N15 H15A 108.3(18) ?
C11 N15 H15B 112(2) ?
H15A N15 H15B 109(2) ?
C11 N15 H15C 106(2) ?
H15A N15 H15C 115(2) ?
H15B N15 H15C 106(3) ?
C18 O17 H17 106.0(18) ?
O16 C18 O17 124.4(2) yes
O16 C18 H18 120.4(17) ?
O17 C18 H18 114.9(17) ?

loop_
_geom_bond_atom_site_label_1
_geom_bond_atom_site_label_2
_geom_bond_site_symmetry_2
_geom_bond_distance
_geom_bond_publ_flag
N1 C8 . 1.366(3) yes
N1 C2 . 1.371(3) yes
N1 H1 . 0.86(3) ?
C2 C3 . 1.368(3) yes
C2 H2 . 0.98(3) ?
C3 C9 . 1.446(3) yes
C3 C10 . 1.496(3) yes
C4 C5 . 1.390(3) ?
C4 C9 . 1.399(3) ?
C4 H4 . 0.91(3) ?
C5 C6 . 1.405(3) yes
C5 H5 . 0.97(3) ?
C6 C7 . 1.382(3) yes
C6 H6 . 0.97(3) ?
C7 C8 . 1.400(3) ?
C7 H7 . 0.91(3) ?
C8 C9 . 1.417(3) ?
C10 C11 . 1.540(3) yes
C10 H10A . 1.01(3) ?
C10 H10B . 0.96(3) ?
C11 N15 . 1.491(3) yes
C11 C12 . 1.524(3) yes
C11 H11 . 0.93(3) ?
C12 O14 . 1.237(2) yes
C12 O13 . 1.273(2) yes
N15 H15A . 0.89(3) ?
N15 H15B . 0.95(3) ?
N15 H15C . 0.82(3) ?
O16 C18 . 1.213(3) yes
O17 C18 . 1.281(3) yes
O17 H17 . 0.99(4) ?
C18 H18 . 1.01(3) ?

loop_
_geom_contact_atom_site_label_1
_geom_contact_atom_site_label_2
_geom_contact_distance
_geom_contact_site_symmetry_2
_geom_contact_publ_flag
O13 O17 2.487(2) . no
O13 N15 2.938(2) 1_455 no
O13 C4 3.418(2) . no
O13 C18 3.137(3) . no
O14 C18 3.384(3) 1_655 no
O14 N15 2.750(2) 4_656 no
O14 O17 3.206(3) . no
O14 N15 2.641(2) . no
O14 C11 3.342(2) 4_656 no
O16 C2 3.144(3) 1_465 no
O16 C10 3.310(3) 1_465 no
O16 N15 2.786(2) 1_465 no
O17 C12 3.254(2) 4_556 no
O17 C12 3.181(3) . no
O17 O13 2.487(2) . no
O17 O14 3.206(3) . no
O13 H17 1.51(3) . no
O13 H4 2.64(2) . no
O13 H18 2.88(3) . no
O13 H15A 2.12(3) 1_455 no
O13 H10B 2.64(2) . no
O14 H15C 2.88(2) . no
O14 H11 2.88(3) 4_656 no
O14 H17 2.67(4) . no
O14 H15A 2.25(3) . no
O14 H15C 2.01(3) 4_656 no
O16 H2 2.48(3) 1_465 no
O16 H10A 2.71(3) 1_465 no
O16 H15B 1.85(3) 1_465 no
O17 H11 2.85(3) 4_556 no
O17 H15C 2.83(3) 4_656 no
N1 C7 3.314(3) 3_557 no
N1 C8 3.350(3) 3_557 no
N15 O16 2.786(2) 1_645 no
N15 O13 2.938(2) 1_655 no
N15 O14 2.750(2) 4_646 no
N15 O14 2.641(2) . no
N1 H10B 2.86(3) 1_655 no
C2 O16 3.144(3) 1_645 no
C4 C12 3.351(3) . no
C4 O13 3.418(2) . no
C4 C7 3.518(3) 1_455 no
C7 C4 3.518(3) 1_655 no
C7 N1 3.314(3) 3_457 no
C8 N1 3.350(3) 3_457 no
C9 C12 3.449(2) . no
C10 O16 3.310(3) 1_645 no
C11 O14 3.342(2) 4_646 no
C12 O17 3.254(2) 4_546 no
C12 C4 3.351(3) . no
C12 C9 3.449(2) . no
C12 O17 3.181(3) . no
C18 O13 3.137(3) . no
C18 O14 3.384(3) 1_455 no
C2 H7 2.88(3) 3_457 no
C2 H10B 2.73(3) 1_655 no
C2 H15B 3.08(3) . no
C3 H15B 2.92(3) . no
C3 H15A 2.94(2) . no
C4 H18 2.98(3) 1_655 no
C5 H18 3.00(3) 1_655 no
C6 H1 2.91(3) 3_457 no
C6 H18 3.08(3) 1_655 no
C7 H1 2.49(3) 3_457 no
C8 H1 2.55(3) 3_457 no
C9 H1 3.07(3) 3_457 no
C9 H18 3.02(3) 1_655 no
C12 H4 2.83(2) . no
C12 H15C 2.87(3) 4_656 no
C12 H17 2.35(3) . no
C18 H4 3.01(3) . no
C18 H15B 2.89(3) 1_465 no
H1 C6 2.91(3) 3_557 no
H1 C7 2.49(3) 3_557 no
H1 C8 2.55(3) 3_557 no
H1 C9 3.07(3) 3_557 no
H2 O16 2.48(3) 1_645 no
H4 O13 2.64(2) . no
H4 C12 2.83(2) . no
H4 C18 3.01(3) . no
H7 C2 2.88(3) 3_557 no
H10A O16 2.71(3) 1_645 no
H10B O13 2.64(2) . no
H10B N1 2.86(3) 1_455 no
H10B H2 2.53(4) 1_455 no
H10B C2 2.73(3) 1_455 no
H11 O17 2.85(3) 4_546 no
H11 O14 2.88(3) 4_646 no
H15A O13 2.12(3) 1_655 no
H15A O14 2.25(3) . no
H15A C3 2.94(2) . no
H15B O16 1.85(3) 1_645 no
H15B C2 3.08(3) . no
H15B C18 2.89(3) 1_645 no
H15B C3 2.92(3) . no
H15C O14 2.88(2) . no
H15C O17 2.83(3) 4_646 no
H15C C12 2.87(3) 4_646 no
H15C O14 2.01(3) 4_646 no
H17 O13 1.51(3) . no
H17 O14 2.67(4) . no
H17 C12 2.35(3) . no
H18 O13 2.88(3) . no
H18 C4 2.98(3) 1_455 no
H18 C5 3.00(3) 1_455 no
H18 C6 3.08(3) 1_455 no
H18 C9 3.02(3) 1_455 no

loop_
_geom_hbond_atom_site_label_D
_geom_hbond_atom_site_label_H
_geom_hbond_atom_site_label_A
_geom_hbond_site_symmetry_A
_geom_hbond_distance_DH
_geom_hbond_distance_HA
_geom_hbond_distance_DA
_geom_hbond_angle_DHA
N15 H15A O13 1_655 0.89(3) 2.12(3) 2.938(2) 153(2)
N15 H15A O14 . 0.89(3) 2.25(3) 2.641(2) 106(2)
N15 H15B O16 1_645 0.95(3) 1.85(3) 2.786(2) 167(3)
N15 H15C O14 4_646 0.82(3) 2.01(3) 2.750(2) 151(2)
O17 H17 O13 . 0.98(3) 1.51(3) 2.487(2) 171(4)

loop_
_geom_torsion_atom_site_label_1
_geom_torsion_atom_site_label_2
_geom_torsion_atom_site_label_3
_geom_torsion_atom_site_label_4
_geom_torsion
_geom_torsion_publ_flag
C8 N1 C2 C3 0.1(2) no
N1 C2 C3 C9 -0.7(2) no
C2 C3 C9 C8 1.0(2) no
C2 C3 C10 C11 -104.4(2) no
C5 C4 C9 C3 179.1(2) no
C5 C6 C7 C8 0.0(3) no
N1 C8 C9 C3 -0.9(2) no
C7 C8 C9 C4 -1.8(3) no
N15 C11 C12 O13 172.45(15) no
C10 C11 C12 O14 115.27(19) no
C2 N1 C8 C7 179.7(2) no
N1 C2 C3 C10 -179.33(18) no
C10 C3 C9 C4 1.6(4) no
C9 C3 C10 C11 77.3(3) no
C5 C4 C9 C8 1.3(3) no
C6 C7 C8 N1 -177.9(2) no
N1 C8 C9 C4 177.44(18) no
C3 C10 C11 N15 53.5(2) no
N15 C11 C12 O14 -9.1(2) no
C2 N1 C8 C9 0.5(2) no
C2 C3 C9 C4 -177.0(2) no
C10 C3 C9 C8 179.54(18) no
C9 C4 C5 C6 -0.2(3) no
C4 C5 C6 C7 -0.4(3) no
C6 C7 C8 C9 1.2(3) no
C7 C8 C9 C3 179.83(18) no
C3 C10 C11 C12 -69.8(2) no
C10 C11 C12 O13 -63.2(2) no
C8 N1 C2 H2 177(2) no
H1 N1 C8 C7 1(2) no
H15A N15 C11 C12 37.0(17) no
H15B N15 C11 C12 157(2) no
H15C N15 C11 C12 -87.1(18) no
H2 C2 C3 C10 5(3) no
C9 C3 C10 H10A -159.8(15) no
H4 C4 C5 C6 -178.1(19) no
H4 C4 C9 C8 179.2(19) no
H5 C5 C6 H6 1(3) no
H6 C6 C7 H7 2(3) no
C3 C10 C11 H11 169(2) no
H10A C10 C11 H11 46(3) no
H10B C10 C11 H11 -69(3) no
H1 N1 C2 C3 179(2) no
H1 N1 C8 C9 -178(2) no
H15A N15 C11 H11 156(3) no
H15B N15 C11 H11 -83(3) no
H15C N15 C11 H11 32(3) no
C2 C3 C10 H10A 18.5(15) no
C9 C3 C10 H10B -43.2(16) no
H4 C4 C5 H5 -1(3) no
C4 C5 C6 H6 177.8(17) no
C5 C6 C7 H7 -179.3(18) no
H7 C7 C8 N1 1.4(18) no
H10A C10 C11 N15 -69.5(16) no
H10B C10 C11 N15 175.4(15) no
H11 C11 C12 O13 55.9(19) no
H1 N1 C2 H2 -5(3) no
H15A N15 C11 C10 -88.0(17) no
H15B N15 C11 C10 32(2) no
H15C N15 C11 C10 147.9(18) no
H2 C2 C3 C9 -176(3) no
C2 C3 C10 H10B 135.1(15) no
C9 C4 C5 H5 177(2) no
H4 C4 C9 C3 -3.0(19) no
H5 C5 C6 C7 -178(2) no
H6 C6 C7 C8 -178.3(17) no
H7 C7 C8 C9 -179.5(18) no
H10A C10 C11 C12 167.3(16) no
H10B C10 C11 C12 52.2(15) no
H11 C11 C12 O14 -125.7(19) no

loop_
_cod_related_entry_id
_cod_related_entry_database
_cod_related_entry_code
1 ChemSpider 21181738
